data_1540208
loop_
_publ_author_name
'Karpinskii, O.G.'
'Arakcheeva, A.V.'

_publ_section_title
;
 Crystal structure of triple hexagonal Ca-ferrite Ca3.0 Fe14.82 O25
 (alpha-CFF-phase)
;
_journal_name_full Kristallografiya
_journal_page_first 55
_journal_page_last 58
_journal_volume 32
_journal_year 1987
_chemical_formula_sum 'Ca2.5 Fe15.5 O25'
_space_group_IT_number 155
_symmetry_space_group_name_Hall 'R 3 2"'
_symmetry_space_group_name_H-M 'R 3 2 :H'
_cell_angle_alpha 90
_cell_angle_beta 90
_cell_angle_gamma 120
_cell_formula_units_Z 6
_cell_length_a 6.011
_cell_length_b 6.011
_cell_length_c 94.69
_cell_volume 2962.976
_citation_journal_id_ASTM KRISAJ
_cod_data_source_file Karpinskii_KRISAJ_1987_246.cif
_cod_data_source_block Ca2.5Fe15.5O25
_cod_original_cell_volume 2962.977
_cod_database_code 1540208

loop_
_symmetry_equiv_pos_as_xyz
x,y,z
-y,x-y,z
-x+y,-x,z
y,x,-z
-x,-x+y,-z
x-y,-y,-z
x+2/3,y+1/3,z+1/3
-y+2/3,x-y+1/3,z+1/3
-x+y+2/3,-x+1/3,z+1/3
y+2/3,x+1/3,-z+1/3
-x+2/3,-x+y+1/3,-z+1/3
x-y+2/3,-y+1/3,-z+1/3
x+1/3,y+2/3,z+2/3
-y+1/3,x-y+2/3,z+2/3
-x+y+1/3,-x+2/3,z+2/3
y+1/3,x+2/3,-z+2/3
-x+1/3,-x+y+2/3,-z+2/3
x-y+1/3,-y+2/3,-z+2/3

loop_
_atom_site_label
_atom_site_type_symbol
_atom_site_fract_x
_atom_site_fract_y
_atom_site_fract_z
_atom_site_occupancy
_atom_site_U_iso_or_equiv
Fe9 Fe+3 0.6667 0.3333 0.0305 0.92 0.0
Fe6 Fe+3 0 0 0.1407 1 0.0
O12 O-2 -0.03 0.511 0.0459 1 0.0
Fe10 Fe+2 0 0.336 0 1 0.0
O4 O-2 0.6667 0.3333 -0.1667 1 0.0
O7 O-2 0.3333 0.6667 0.0942 1 0.0
O10 O-2 0 0 0.0459 1 0.0
Fe2 Fe+3 0.177 0.343 0.1088 0.97 0.0
Ca8 Ca+2 0.6667 0.3333 0.1334 1 0.0
O5 O-2 0.296 0.135 0.096 1 0.0
Ca7 Ca+2 0.6667 0.3333 0.0305 0.08 0.0
Fe11 Fe+3 0.6667 0.0007 -0.16667 1 0.0
Ca9 Ca+2 0.3333 0.6667 0.0316 1 0.0
Fe8 Fe+3 0.3333 0.6667 0.1386 0.86 0.0
O1 O-2 0 0 0 1 0.0
Ca6 Ca+2 0.3333 0.6667 0.1386 0.14 0.0
Fe7 Fe+3 0 0 0.0252 0.95 0.0
O8 O-2 0.6667 0.3333 0.0687 1 0.0
O11 O-2 0.023 0.512 0.1195 1 0.0
O6 O-2 0.147 0.31 0.0697 1 0.0
Ca4 Ca+2 0.6667 0.3333 0.0905 0.09 0.0
Ca2 Ca+2 0.177 0.343 0.1088 0.03 0.0
O2 O-2 0.3333 0.6667 0.0008 1 0.0
Ca5 Ca+2 0 0 0.0252 0.05 0.0
Fe5 Fe+3 0.3333 0.6667 0.0753 1 0.0
Fe1 Fe+3 0 0 0.0829 0.98 0.0
O13 O-2 -0.046 0.287 0.0203 1 0.0
Ca3 Ca+2 0.34 0.159 0.0566 0.01 0.0
Fe3 Fe+3 0.34 0.159 0.0566 0.99 0.0
O14 O-2 -0.027 0.7 0.1465 1 0.0
O9 O-2 0 0 0.1204 1 0.0
O3 O-2 0 0 0.1694 1 0.0
Fe4 Fe+3 0.6667 0.3333 0.0905 0.91 0.0
Ca1 Ca+2 0 0 0.0829 0.02 0.0
